data_1550060
loop_
_publ_author_name
'McKeown, Paul'
'McCormick, Strachan N.'
'Mahon, Mary F.'
'Jones, Matthew D.'

_publ_section_title
;
 Highly active Mg(ii) and Zn(ii) complexes for the ring opening
 polymerisation of lactide
;
_journal_issue 44
_journal_name_full 'Polymer Chemistry'
_journal_page_first 5339
_journal_paper_doi 10.1039/C8PY01369A
_journal_volume 9
_journal_year 2018
_chemical_formula_sum 'C36 H58 Mg N4 O2'
_chemical_formula_weight 603.17
_space_group_crystal_system monoclinic
_space_group_IT_number 14
_space_group_name_Hall '-P 2ybc'
_space_group_name_H-M_alt 'P 1 21/c 1'
_symmetry_space_group_name_Hall '-P 2ybc'
_symmetry_space_group_name_H-M 'P 1 21/c 1'
_atom_sites_solution_hydrogens geom
_audit_creation_method SHELXL-2014/7
_audit_update_record
;
2018-05-20 deposited with the CCDC.
2018-10-17 downloaded from the CCDC.
;
_cell_angle_alpha 90
_cell_angle_beta 92.1430(10)
_cell_angle_gamma 90
_cell_formula_units_Z 8
_cell_length_a 19.8993(3)
_cell_length_b 14.4435(2)
_cell_length_c 25.6572(4)
_cell_measurement_reflns_used 9719
_cell_measurement_temperature 150(2)
_cell_measurement_theta_max 72.7950
_cell_measurement_theta_min 3.5140
_cell_volume 7369.12(19)
_computing_cell_refinement 'CrysAlisPro 1.171.38.46 (Rigaku OD, 2015)'
_computing_data_collection 'CrysAlisPro 1.171.38.46 (Rigaku OD, 2015)'
_computing_data_reduction 'CrysAlisPro 1.171.38.46 (Rigaku OD, 2015)'
_computing_molecular_graphics 'ORTEP3 for Windows - Farrugia, L. J. J. Appl. Crystallogr. 1997, 30, 565'
_computing_publication_material
;
 'WinGX publication routines, Farrugia, 
 L. J., J. Appl. Crystallogr., 1999, 32, 837-838
;
_computing_structure_refinement
;
 SHELXL-2016/6 (Sheldrick, 2016)
 Sheldrick GM (2008) Acta Crystallogr A64:112-122 and 
 C. B. H\"ubschle, G. M. Sheldrick and B. Dittrich
 ShelXle: a Qt graphical user interface for SHELXL
 J. Appl. Cryst., 44, (2011) 1281-1284.
;
_computing_structure_solution
; 
 SHELXT
 Sheldrick, G. M. (2008). Acta Cryst. A64, 112-122.
;
_diffrn_ambient_environment N~2~
_diffrn_ambient_temperature 150.01(10)
_diffrn_detector 'CCD plate'
_diffrn_detector_area_resol_mean 8.1150
_diffrn_detector_type EosS2
_diffrn_measured_fraction_theta_full 1.000
_diffrn_measured_fraction_theta_max 0.999
_diffrn_measurement_device 'four-circle diffractometer'
_diffrn_measurement_device_type 'SuperNova, Dual, Cu at zero, EosS2'
_diffrn_radiation_monochromator mirror
_diffrn_radiation_probe x-ray
_diffrn_radiation_type 'Cu K\a'
_diffrn_radiation_wavelength 1.54184
_diffrn_reflns_av_R_equivalents 0.0363
_diffrn_reflns_av_unetI/netI 0.0512
_diffrn_reflns_Laue_measured_fraction_full 1.000
_diffrn_reflns_Laue_measured_fraction_max 0.999
_diffrn_reflns_limit_h_max 24
_diffrn_reflns_limit_h_min -23
_diffrn_reflns_limit_k_max 17
_diffrn_reflns_limit_k_min -12
_diffrn_reflns_limit_l_max 31
_diffrn_reflns_limit_l_min -27
_diffrn_reflns_number 32351
_diffrn_reflns_point_group_measured_fraction_full 1.000
_diffrn_reflns_point_group_measured_fraction_max 0.999
_diffrn_reflns_theta_full 67.684
_diffrn_reflns_theta_max 70.076
_diffrn_reflns_theta_min 3.448
_diffrn_source 'micro-focus sealed X-ray tube'
_diffrn_source_type 'SuperNova (Cu) X-ray Source'
_exptl_absorpt_coefficient_mu 0.671
_exptl_absorpt_correction_T_max 1.00000
_exptl_absorpt_correction_T_min 0.83977
_exptl_absorpt_correction_type multi-scan
_exptl_absorpt_process_details
;
CrysAlisPro 1.171.38.46 (Rigaku Oxford Diffraction, 2015)
Empirical absorption correction using spherical harmonics,
 implemented in SCALE3 ABSPACK scaling algorithm.
;
_exptl_crystal_colour colourless
_exptl_crystal_density_diffrn 1.087
_exptl_crystal_description plate
_exptl_crystal_F_000 2640
_exptl_crystal_size_max 0.300
_exptl_crystal_size_mid 0.100
_exptl_crystal_size_min 0.050
_refine_diff_density_max 0.734
_refine_diff_density_min -0.391
_refine_diff_density_rms 0.046
_refine_ls_extinction_method none
_refine_ls_goodness_of_fit_ref 1.024
_refine_ls_hydrogen_treatment constr
_refine_ls_matrix_type full
_refine_ls_number_parameters 834
_refine_ls_number_reflns 13991
_refine_ls_number_restraints 0
_refine_ls_restrained_S_all 1.024
_refine_ls_R_factor_all 0.0773
_refine_ls_R_factor_gt 0.0572
_refine_ls_shift/su_max 0.001
_refine_ls_shift/su_mean 0.000
_refine_ls_structure_factor_coef Fsqd
_refine_ls_weighting_details 'w=1/[\s^2^(Fo^2^)+(0.0727P)^2^+3.0301P] where P=(Fo^2^+2Fc^2^)/3'
_refine_ls_weighting_scheme calc
_refine_ls_wR_factor_gt 0.1450
_refine_ls_wR_factor_ref 0.1585
_reflns_Friedel_coverage 0.000
_reflns_number_gt 10608
_reflns_number_total 13991
_reflns_threshold_expression 'I > 2\s(I)'
_cod_data_source_file c8py01369a2.cif
_cod_data_source_block Mg_1_2
_cod_depositor_comments 'Adding full bibliography for 1550055--1550064.cif.'
_cod_database_code 1550060
_shelx_shelxl_version_number 2014/7
_shelx_space_group_comment
;
The symmetry employed for this shelxl refinement is uniquely defined
by the following loop, which should always be used as a source of
symmetry information in preference to the above space-group names.
They are only intended as comments.
;
_shelx_estimated_absorpt_t_min 0.824
_shelx_estimated_absorpt_t_max 0.967

loop_
_space_group_symop_operation_xyz
'x, y, z'
'-x, y+1/2, -z+1/2'
'-x, -y, -z'
'x, -y-1/2, z-1/2'

loop_
_atom_site_label
_atom_site_type_symbol
_atom_site_fract_x
_atom_site_fract_y
_atom_site_fract_z
_atom_site_U_iso_or_equiv
_atom_site_adp_type
_atom_site_occupancy
_atom_site_site_symmetry_order
_atom_site_calc_flag
_atom_site_refinement_flags_posn
_atom_site_refinement_flags_adp
_atom_site_refinement_flags_occupancy
_atom_site_disorder_assembly
_atom_site_disorder_group
Mg1 Mg 0.88363(4) -0.06489(5) 0.25421(3) 0.03300(16) Uani 1 1 d . . . . .
O1 O 0.83854(8) -0.00448(10) 0.31226(6) 0.0319(3) Uani 1 1 d . . . . .
N1 N 0.88927(11) 0.07270(15) 0.22278(8) 0.0414(5) Uani 1 1 d . . . . .
C1 C 0.82748(10) 0.07924(14) 0.32676(8) 0.0299(4) Uani 1 1 d . . . . .
Mg2 Mg 0.53804(3) 0.64403(4) 0.19552(3) 0.02797(15) Uani 1 1 d . . . . .
O2 O 0.97222(8) -0.08456(11) 0.29022(7) 0.0374(3) Uani 1 1 d . . . . .
N2 N 0.93994(13) -0.08674(18) 0.17916(9) 0.0546(6) Uani 1 1 d . . . . .
H00W H 0.9062 -0.0971 0.1499 0.065 Uiso 1 1 calc R U . . .
C2 C 0.80310(10) 0.09934(14) 0.37773(8) 0.0289(4) Uani 1 1 d . . . . .
O3 O 0.56680(8) 0.75532(10) 0.15650(6) 0.0322(3) Uani 1 1 d . . . . .
N3 N 0.86372(10) -0.20525(13) 0.27674(8) 0.0382(4) Uani 1 1 d . . . . .
C3 C 0.78628(11) 0.18977(15) 0.39004(9) 0.0329(4) Uani 1 1 d . . . . .
H3 H 0.7695 0.2014 0.4236 0.039 Uiso 1 1 calc R U . . .
O4 O 0.53800(7) 0.67860(10) 0.27034(6) 0.0292(3) Uani 1 1 d . . . . .
N4 N 0.78032(11) -0.09804(16) 0.21197(8) 0.0443(5) Uani 1 1 d . . . . .
H00C H 0.7885 -0.1243 0.1767 0.053 Uiso 1 1 calc R U . . .
C4 C 0.79257(12) 0.26522(15) 0.35593(10) 0.0387(5) Uani 1 1 d . . . . .
N5 N 0.64068(9) 0.60224(11) 0.19084(7) 0.0290(4) Uani 1 1 d . . . . .
C5 C 0.82021(13) 0.24697(16) 0.30895(10) 0.0420(5) Uani 1 1 d . . . . .
H5 H 0.8274 0.2970 0.2858 0.050 Uiso 1 1 calc R U . . .
N6 N 0.53783(11) 0.49522(13) 0.22830(8) 0.0403(4) Uani 1 1 d . . . . .
H00B H 0.5404 0.5053 0.2669 0.048 Uiso 1 1 calc R U . . .
C6 C 0.83844(12) 0.15684(16) 0.29343(9) 0.0363(5) Uani 1 1 d . . . . .
N7 N 0.43154(10) 0.66428(14) 0.19576(9) 0.0431(5) Uani 1 1 d . . . . .
C7 C 0.79765(11) 0.02059(14) 0.41750(8) 0.0300(4) Uani 1 1 d . . . . .
N8 N 0.49989(14) 0.59357(19) 0.11343(9) 0.0585(6) Uani 1 1 d . . . . .
H00R H 0.5033 0.6515 0.0923 0.070 Uiso 1 1 calc R U . . .
C8 C 0.86766(12) -0.02226(15) 0.42881(9) 0.0355(5) Uani 1 1 d . . . . .
H8A H 0.8974 0.0241 0.4453 0.053 Uiso 1 1 calc R U . . .
H8B H 0.8866 -0.0428 0.3960 0.053 Uiso 1 1 calc R U . . .
H8C H 0.8635 -0.0754 0.4522 0.053 Uiso 1 1 calc R U . . .
C9 C 0.74913(12) -0.05493(16) 0.39663(9) 0.0383(5) Uani 1 1 d . . . . .
H9A H 0.7445 -0.1030 0.4232 0.057 Uiso 1 1 calc R U . . .
H9B H 0.7670 -0.0825 0.3651 0.057 Uiso 1 1 calc R U . . .
H9C H 0.7050 -0.0274 0.3883 0.057 Uiso 1 1 calc R U . . .
C10 C 0.77083(13) 0.05388(16) 0.46958(9) 0.0403(5) Uani 1 1 d . . . . .
H10A H 0.7260 0.0807 0.4637 0.060 Uiso 1 1 calc R U . . .
H10B H 0.8012 0.1009 0.4848 0.060 Uiso 1 1 calc R U . . .
H10C H 0.7682 0.0013 0.4936 0.060 Uiso 1 1 calc R U . . .
C11 C 0.77000(15) 0.36364(17) 0.36985(11) 0.0495(6) Uani 1 1 d . . . . .
C12 C 0.73339(15) 0.36753(19) 0.42165(12) 0.0548(7) Uani 1 1 d . . . . .
H12A H 0.7188 0.4312 0.4281 0.082 Uiso 1 1 calc R U . . .
H12B H 0.7640 0.3473 0.4502 0.082 Uiso 1 1 calc R U . . .
H12C H 0.6941 0.3266 0.4196 0.082 Uiso 1 1 calc R U . . .
C13 C 0.7200(3) 0.3977(3) 0.32830(16) 0.1087(19) Uani 1 1 d . . . . .
H13A H 0.7425 0.4040 0.2951 0.163 Uiso 1 1 calc R U . . .
H13B H 0.7022 0.4580 0.3386 0.163 Uiso 1 1 calc R U . . .
H13C H 0.6830 0.3532 0.3243 0.163 Uiso 1 1 calc R U . . .
C14 C 0.8311(2) 0.4280(2) 0.37492(16) 0.0762(11) Uani 1 1 d . . . . .
H14A H 0.8544 0.4288 0.3419 0.114 Uiso 1 1 calc R U . . .
H14B H 0.8619 0.4055 0.4028 0.114 Uiso 1 1 calc R U . . .
H14C H 0.8162 0.4907 0.3832 0.114 Uiso 1 1 calc R U . . .
C15 C 0.87013(13) 0.14803(17) 0.24402(10) 0.0429(5) Uani 1 1 d . . . . .
H15 H 0.8776 0.2037 0.2254 0.051 Uiso 1 1 calc R U . . .
C16 C 0.92203(17) 0.0793(2) 0.17260(11) 0.0574(7) Uani 1 1 d . . . . .
H16A H 0.9442 0.1403 0.1694 0.069 Uiso 1 1 calc R U . . .
H16B H 0.8883 0.0725 0.1435 0.069 Uiso 1 1 calc R U . . .
C17 C 0.97379(16) 0.0024(2) 0.17064(12) 0.0586(7) Uani 1 1 d . . . . .
H17A H 0.9948 0.0022 0.1363 0.070 Uiso 1 1 calc R U . . .
H17B H 1.0095 0.0123 0.1980 0.070 Uiso 1 1 calc R U . . .
C18 C 0.98782(19) -0.1650(2) 0.18042(15) 0.0725(10) Uani 1 1 d . . . . .
H18A H 1.0125 -0.1657 0.1481 0.109 Uiso 1 1 calc R U . . .
H18B H 0.9631 -0.2232 0.1838 0.109 Uiso 1 1 calc R U . . .
H18C H 1.0196 -0.1578 0.2103 0.109 Uiso 1 1 calc R U . . .
C19 C 0.98717(10) -0.13040(14) 0.33203(9) 0.0313(4) Uani 1 1 d . . . . .
C20 C 0.95072(10) -0.21131(14) 0.34637(9) 0.0315(4) Uani 1 1 d . . . . .
C21 C 0.96897(11) -0.26114(14) 0.39179(9) 0.0322(4) Uani 1 1 d . . . . .
H21 H 0.9439 -0.3148 0.4001 0.039 Uiso 1 1 calc R U . . .
C22 C 1.02177(11) -0.23501(14) 0.42462(9) 0.0321(4) Uani 1 1 d . . . . .
C23 C 1.05638(11) -0.15377(15) 0.41082(9) 0.0333(4) Uani 1 1 d . . . . .
H23 H 1.0923 -0.1335 0.4335 0.040 Uiso 1 1 calc R U . . .
C24 C 1.04178(10) -0.10219(14) 0.36700(9) 0.0319(4) Uani 1 1 d . . . . .
C25 C 1.04343(14) -0.28621(17) 0.47449(9) 0.0425(5) Uani 1 1 d . . . . .
C26 C 1.00693(15) -0.37873(17) 0.47966(10) 0.0460(6) Uani 1 1 d . . . . .
H26A H 0.9584 -0.3678 0.4808 0.069 Uiso 1 1 calc R U . . .
H26B H 1.0227 -0.4096 0.5119 0.069 Uiso 1 1 calc R U . . .
H26C H 1.0163 -0.4181 0.4497 0.069 Uiso 1 1 calc R U . . .
C27 C 1.11898(15) -0.3081(2) 0.47358(13) 0.0612(8) Uani 1 1 d . . . . .
H27A H 1.1283 -0.3431 0.4419 0.092 Uiso 1 1 calc R U . . .
H27B H 1.1322 -0.3449 0.5043 0.092 Uiso 1 1 calc R U . . .
H27C H 1.1446 -0.2501 0.4739 0.092 Uiso 1 1 calc R U . . .
C28 C 1.0295(2) -0.2262(2) 0.52192(12) 0.0756(12) Uani 1 1 d . . . . .
H28A H 1.0540 -0.1676 0.5195 0.113 Uiso 1 1 calc R U . . .
H28B H 1.0444 -0.2589 0.5538 0.113 Uiso 1 1 calc R U . . .
H28C H 0.9812 -0.2137 0.5229 0.113 Uiso 1 1 calc R U . . .
C29 C 1.08152(12) -0.01397(16) 0.35502(11) 0.0407(5) Uani 1 1 d . . . . .
C30 C 1.13445(14) 0.00832(19) 0.39812(13) 0.0547(7) Uani 1 1 d . . . . .
H30A H 1.1663 -0.0432 0.4017 0.082 Uiso 1 1 calc R U . . .
H30B H 1.1122 0.0177 0.4312 0.082 Uiso 1 1 calc R U . . .
H30C H 1.1587 0.0648 0.3890 0.082 Uiso 1 1 calc R U . . .
C31 C 1.03354(15) 0.06978(17) 0.35073(14) 0.0601(8) Uani 1 1 d . . . . .
H31A H 1.0596 0.1261 0.3447 0.090 Uiso 1 1 calc R U . . .
H31B H 1.0095 0.0761 0.3832 0.090 Uiso 1 1 calc R U . . .
H31C H 1.0011 0.0603 0.3215 0.090 Uiso 1 1 calc R U . . .
C32 C 1.11787(14) -0.0262(2) 0.30404(12) 0.0547(7) Uani 1 1 d . . . . .
H32A H 1.1494 -0.0782 0.3075 0.082 Uiso 1 1 calc R U . . .
H32B H 1.1427 0.0305 0.2964 0.082 Uiso 1 1 calc R U . . .
H32C H 1.0849 -0.0388 0.2756 0.082 Uiso 1 1 calc R U . . .
C33 C 0.89251(12) -0.24439(15) 0.31656(10) 0.0372(5) Uani 1 1 d . . . . .
H33 H 0.8735 -0.3011 0.3276 0.045 Uiso 1 1 calc R U . . .
C34 C 0.80249(14) -0.24649(19) 0.25373(11) 0.0491(6) Uani 1 1 d . . . . .
H34A H 0.7848 -0.2938 0.2775 0.059 Uiso 1 1 calc R U . . .
H34B H 0.8123 -0.2768 0.2203 0.059 Uiso 1 1 calc R U . . .
C35 C 0.75132(12) -0.17029(19) 0.24474(10) 0.0448(6) Uani 1 1 d . . . . .
H35A H 0.7102 -0.1958 0.2272 0.054 Uiso 1 1 calc R U . . .
H35B H 0.7389 -0.1435 0.2786 0.054 Uiso 1 1 calc R U . . .
C36 C 0.73555(16) -0.0181(2) 0.20623(14) 0.0662(9) Uani 1 1 d . . . . .
H36A H 0.6901 -0.0392 0.1961 0.099 Uiso 1 1 calc R U . . .
H36B H 0.7521 0.0233 0.1793 0.099 Uiso 1 1 calc R U . . .
H36C H 0.7345 0.0152 0.2395 0.099 Uiso 1 1 calc R U . . .
C37 C 0.61746(10) 0.77466(13) 0.12845(7) 0.0259(4) Uani 1 1 d . . . . .
C38 C 0.67692(10) 0.71835(13) 0.12913(8) 0.0274(4) Uani 1 1 d . . . . .
C39 C 0.73165(11) 0.74114(14) 0.09872(9) 0.0329(4) Uani 1 1 d . . . . .
H39 H 0.7702 0.7024 0.1004 0.039 Uiso 1 1 calc R U . . .
C40 C 0.73168(11) 0.81732(15) 0.06668(9) 0.0352(5) Uani 1 1 d . . . . .
C41 C 0.67277(11) 0.87195(14) 0.06573(9) 0.0331(4) Uani 1 1 d . . . . .
H41 H 0.6713 0.9246 0.0435 0.040 Uiso 1 1 calc R U . . .
C42 C 0.61733(10) 0.85428(13) 0.09469(8) 0.0277(4) Uani 1 1 d . . . . .
C43 C 0.55551(11) 0.91813(14) 0.09167(9) 0.0330(5) Uani 1 1 d . . . . .
C44 C 0.54420(17) 0.9602(2) 0.14526(11) 0.0574(8) Uani 1 1 d . . . . .
H44A H 0.5024 0.9961 0.1440 0.086 Uiso 1 1 calc R U . . .
H44B H 0.5820 1.0009 0.1551 0.086 Uiso 1 1 calc R U . . .
H44C H 0.5409 0.9106 0.1711 0.086 Uiso 1 1 calc R U . . .
C45 C 0.49353(12) 0.86440(16) 0.07238(10) 0.0393(5) Uani 1 1 d . . . . .
H45A H 0.4834 0.8159 0.0976 0.059 Uiso 1 1 calc R U . . .
H45B H 0.5022 0.8361 0.0386 0.059 Uiso 1 1 calc R U . . .
H45C H 0.4552 0.9067 0.0685 0.059 Uiso 1 1 calc R U . . .
C46 C 0.56469(14) 0.99860(17) 0.05364(12) 0.0511(7) Uani 1 1 d . . . . .
H46A H 0.5714 0.9741 0.0186 0.077 Uiso 1 1 calc R U . . .
H46B H 0.6040 1.0353 0.0650 0.077 Uiso 1 1 calc R U . . .
H46C H 0.5245 1.0379 0.0530 0.077 Uiso 1 1 calc R U . . .
C47 C 0.79142(13) 0.84166(18) 0.03367(12) 0.0472(6) Uani 1 1 d . . . . .
C48 C 0.8532(3) 0.7748(5) 0.0451(5) 0.135(5) Uani 0.6 1 d . . P A 1
H48A H 0.8652 0.7756 0.0825 0.202 Uiso 0.6 1 calc R U P A 1
H48B H 0.8917 0.7957 0.0254 0.202 Uiso 0.6 1 calc R U P A 1
H48C H 0.8410 0.7117 0.0344 0.202 Uiso 0.6 1 calc R U P A 1
C49 C 0.7734(3) 0.8344(4) -0.0238(3) 0.083(2) Uani 0.6 1 d . . P A 1
H49A H 0.7595 0.7709 -0.0321 0.124 Uiso 0.6 1 calc R U P A 1
H49B H 0.8126 0.8507 -0.0439 0.124 Uiso 0.6 1 calc R U P A 1
H49C H 0.7364 0.8770 -0.0327 0.124 Uiso 0.6 1 calc R U P A 1
C50 C 0.8160(3) 0.9408(4) 0.0456(3) 0.0705(16) Uani 0.6 1 d . . P A 1
H50A H 0.7793 0.9846 0.0384 0.106 Uiso 0.6 1 calc R U P A 1
H50B H 0.8539 0.9555 0.0237 0.106 Uiso 0.6 1 calc R U P A 1
H50C H 0.8306 0.9452 0.0825 0.106 Uiso 0.6 1 calc R U P A 1
C51 C 0.68479(10) 0.63703(14) 0.16166(8) 0.0290(4) Uani 1 1 d . . . . .
H51 H 0.7270 0.6064 0.1613 0.035 Uiso 1 1 calc R U . . .
C52 C 0.65904(12) 0.52091(15) 0.22224(9) 0.0372(5) Uani 1 1 d . . . . .
H52A H 0.6671 0.5393 0.2591 0.045 Uiso 1 1 calc R U . . .
H52B H 0.7009 0.4933 0.2096 0.045 Uiso 1 1 calc R U . . .
C53 C 0.60279(14) 0.45083(15) 0.21825(10) 0.0435(6) Uani 1 1 d . . . . .
H53A H 0.6010 0.4230 0.1830 0.052 Uiso 1 1 calc R U . . .
H53B H 0.6115 0.4007 0.2439 0.052 Uiso 1 1 calc R U . . .
C54 C 0.48183(16) 0.43013(18) 0.22139(11) 0.0520(7) Uani 1 1 d . . . . .
H54A H 0.4794 0.4081 0.1852 0.078 Uiso 1 1 calc R U . . .
H54B H 0.4397 0.4613 0.2293 0.078 Uiso 1 1 calc R U . . .
H54C H 0.4889 0.3774 0.2450 0.078 Uiso 1 1 calc R U . . .
C55 C 0.49272(11) 0.69746(12) 0.30380(9) 0.0301(4) Uani 1 1 d . . . . .
C56 C 0.51082(12) 0.71901(13) 0.35714(9) 0.0336(5) Uani 1 1 d . . . . .
C57 C 0.46014(14) 0.73929(16) 0.39118(11) 0.0461(6) Uani 1 1 d . . . . .
H57 H 0.4730 0.7539 0.4263 0.055 Uiso 1 1 calc R U . . .
C58 C 0.39220(15) 0.73969(18) 0.37740(12) 0.0525(7) Uani 1 1 d . . . . .
C59 C 0.37471(12) 0.71890(16) 0.32692(13) 0.0518(7) Uani 1 1 d . . . . .
H59 H 0.3284 0.7184 0.3165 0.062 Uiso 1 1 calc R U . . .
C60 C 0.42288(11) 0.69795(14) 0.28913(10) 0.0366(5) Uani 1 1 d . . . . .
C61 C 0.58495(13) 0.71723(15) 0.37700(9) 0.0361(5) Uani 1 1 d . . . . .
C62 C 0.62937(13) 0.78046(17) 0.34453(10) 0.0436(5) Uani 1 1 d . . . . .
H62A H 0.6759 0.7774 0.3583 0.065 Uiso 1 1 calc R U . . .
H62B H 0.6131 0.8444 0.3465 0.065 Uiso 1 1 calc R U . . .
H62C H 0.6274 0.7599 0.3081 0.065 Uiso 1 1 calc R U . . .
C63 C 0.61256(13) 0.61843(16) 0.37349(10) 0.0418(5) Uani 1 1 d . . . . .
H63A H 0.6604 0.6182 0.3841 0.063 Uiso 1 1 calc R U . . .
H63B H 0.6071 0.5962 0.3375 0.063 Uiso 1 1 calc R U . . .
H63C H 0.5879 0.5778 0.3966 0.063 Uiso 1 1 calc R U . . .
C64 C 0.59487(18) 0.7483(2) 0.43410(11) 0.0594(7) Uani 1 1 d . . . . .
H64A H 0.5713 0.7055 0.4568 0.089 Uiso 1 1 calc R U . . .
H64B H 0.5766 0.8109 0.4381 0.089 Uiso 1 1 calc R U . . .
H64C H 0.6430 0.7485 0.4439 0.089 Uiso 1 1 calc R U . . .
C65 C 0.33748(19) 0.7629(3) 0.41627(16) 0.0777(12) Uani 1 1 d . . . . .
C66 C 0.3650(3) 0.7681(4) 0.47187(16) 0.126(2) Uani 1 1 d . . . . .
H66A H 0.3955 0.8211 0.4756 0.189 Uiso 1 1 calc R U . . .
H66B H 0.3895 0.7110 0.4806 0.189 Uiso 1 1 calc R U . . .
H66C H 0.3277 0.7757 0.4955 0.189 Uiso 1 1 calc R U . . .
C67 C 0.3035(3) 0.8503(3) 0.40212(19) 0.125(2) Uani 1 1 d . . . . .
H67A H 0.2707 0.8653 0.4284 0.187 Uiso 1 1 calc R U . . .
H67B H 0.2803 0.8436 0.3679 0.187 Uiso 1 1 calc R U . . .
H67C H 0.3368 0.9000 0.4006 0.187 Uiso 1 1 calc R U . . .
C68 C 0.2880(3) 0.6820(4) 0.4184(3) 0.139(3) Uani 1 1 d . . . . .
H68A H 0.2585 0.6907 0.4477 0.209 Uiso 1 1 calc R U . . .
H68B H 0.3130 0.6239 0.4230 0.209 Uiso 1 1 calc R U . . .
H68C H 0.2608 0.6795 0.3858 0.209 Uiso 1 1 calc R U . . .
C69 C 0.39750(11) 0.68146(15) 0.23658(12) 0.0451(6) Uani 1 1 d . . . . .
H69 H 0.3500 0.6835 0.2313 0.054 Uiso 1 1 calc R U . . .
C70 C 0.39559(15) 0.6547(2) 0.14505(13) 0.0612(8) Uani 1 1 d . . . . .
H70A H 0.3973 0.7141 0.1258 0.073 Uiso 1 1 calc R U . . .
H70B H 0.3478 0.6396 0.1504 0.073 Uiso 1 1 calc R U . . .
C71 C 0.42675(17) 0.5801(2) 0.11380(12) 0.0642(8) Uani 1 1 d . . . . .
H71A H 0.4166 0.5190 0.1291 0.077 Uiso 1 1 calc R U . . .
H71B H 0.4077 0.5815 0.0776 0.077 Uiso 1 1 calc R U . . .
C72 C 0.5342(2) 0.5280(3) 0.08180(14) 0.0904(13) Uani 1 1 d . . . . .
H72A H 0.5292 0.4657 0.0963 0.136 Uiso 1 1 calc R U . . .
H72B H 0.5820 0.5440 0.0813 0.136 Uiso 1 1 calc R U . . .
H72C H 0.5147 0.5295 0.0461 0.136 Uiso 1 1 calc R U . . .
C48A C 0.8079(3) 0.7584(5) 0.0006(3) 0.0449(14) Uani 0.4 1 d . . P A 2
H48D H 0.8454 0.7737 -0.0216 0.067 Uiso 0.4 1 calc R U P A 2
H48E H 0.7685 0.7416 -0.0214 0.067 Uiso 0.4 1 calc R U P A 2
H48F H 0.8206 0.7063 0.0233 0.067 Uiso 0.4 1 calc R U P A 2
C49A C 0.7756(4) 0.9241(5) -0.0029(3) 0.0488(15) Uani 0.4 1 d . . P A 2
H49D H 0.7663 0.9792 0.0180 0.073 Uiso 0.4 1 calc R U P A 2
H49E H 0.7362 0.9095 -0.0254 0.073 Uiso 0.4 1 calc R U P A 2
H49F H 0.8143 0.9362 -0.0244 0.073 Uiso 0.4 1 calc R U P A 2
C50A C 0.8477(3) 0.8674(5) 0.0706(2) 0.0455(15) Uani 0.4 1 d . . P A 2
H50D H 0.8363 0.9245 0.0889 0.068 Uiso 0.4 1 calc R U P A 2
H50E H 0.8886 0.8772 0.0512 0.068 Uiso 0.4 1 calc R U P A 2
H50F H 0.8553 0.8175 0.0960 0.068 Uiso 0.4 1 calc R U P A 2

loop_
_atom_site_aniso_label
_atom_site_aniso_U_11
_atom_site_aniso_U_22
_atom_site_aniso_U_33
_atom_site_aniso_U_23
_atom_site_aniso_U_13
_atom_site_aniso_U_12
Mg1 0.0327(4) 0.0334(4) 0.0329(4) -0.0020(3) 0.0009(3) -0.0012(3)
O1 0.0390(8) 0.0257(7) 0.0311(7) -0.0004(6) 0.0016(6) 0.0007(6)
N1 0.0443(11) 0.0452(11) 0.0349(10) 0.0087(8) 0.0051(8) -0.0005(9)
C1 0.0281(10) 0.0268(10) 0.0345(10) 0.0016(8) -0.0037(8) 0.0010(8)
Mg2 0.0299(3) 0.0230(3) 0.0307(3) -0.0025(3) -0.0031(3) 0.0026(2)
O2 0.0297(8) 0.0322(8) 0.0502(9) 0.0051(7) -0.0011(6) -0.0034(6)
N2 0.0579(14) 0.0611(14) 0.0454(12) -0.0086(11) 0.0112(10) -0.0031(11)
C2 0.0258(9) 0.0269(10) 0.0336(10) 0.0018(8) -0.0055(8) -0.0005(7)
O3 0.0343(8) 0.0290(7) 0.0335(7) 0.0066(6) 0.0030(6) 0.0122(6)
N3 0.0329(10) 0.0342(10) 0.0473(11) -0.0080(8) -0.0029(8) -0.0065(8)
C3 0.0297(10) 0.0279(10) 0.0404(11) -0.0012(9) -0.0058(8) 0.0041(8)
O4 0.0244(7) 0.0293(7) 0.0344(7) -0.0078(6) 0.0064(5) -0.0031(5)
N4 0.0434(11) 0.0558(12) 0.0333(10) -0.0061(9) -0.0050(8) -0.0043(9)
C4 0.0397(12) 0.0277(11) 0.0477(13) 0.0017(9) -0.0105(10) 0.0066(9)
N5 0.0363(9) 0.0222(8) 0.0284(8) 0.0030(6) -0.0014(7) 0.0088(7)
C5 0.0480(13) 0.0271(11) 0.0502(14) 0.0120(10) -0.0076(10) 0.0036(9)
N6 0.0546(12) 0.0247(9) 0.0414(10) -0.0028(8) 0.0004(9) -0.0023(8)
C6 0.0383(12) 0.0322(11) 0.0380(11) 0.0073(9) -0.0027(9) 0.0019(9)
N7 0.0308(10) 0.0366(10) 0.0607(13) 0.0015(9) -0.0126(9) -0.0026(8)
C7 0.0329(10) 0.0250(9) 0.0317(10) -0.0033(8) -0.0024(8) -0.0023(8)
N8 0.0651(16) 0.0650(15) 0.0440(12) -0.0088(11) -0.0178(11) -0.0025(12)
C8 0.0416(12) 0.0289(10) 0.0354(11) 0.0039(9) -0.0047(9) 0.0033(9)
C9 0.0429(12) 0.0331(11) 0.0387(12) -0.0008(9) -0.0003(9) -0.0131(9)
C10 0.0502(14) 0.0354(11) 0.0356(11) -0.0032(9) 0.0053(10) 0.0001(10)
C11 0.0643(17) 0.0275(11) 0.0559(15) 0.0021(10) -0.0083(13) 0.0143(11)
C12 0.0554(16) 0.0386(13) 0.0701(18) -0.0023(12) -0.0019(13) 0.0158(12)
C13 0.170(5) 0.078(3) 0.074(2) -0.007(2) -0.043(3) 0.084(3)
C14 0.107(3) 0.0338(14) 0.090(3) -0.0063(15) 0.031(2) -0.0077(16)
C15 0.0478(13) 0.0394(12) 0.0412(12) 0.0145(10) -0.0011(10) 0.0002(10)
C16 0.0661(18) 0.0646(18) 0.0425(14) 0.0127(13) 0.0171(13) 0.0012(14)
C17 0.0621(18) 0.0667(18) 0.0485(15) 0.0076(13) 0.0232(13) -0.0006(14)
C18 0.079(2) 0.0602(19) 0.080(2) -0.0163(17) 0.0342(19) 0.0043(17)
C19 0.0242(10) 0.0235(9) 0.0466(12) -0.0030(9) 0.0067(8) 0.0010(7)
C20 0.0263(10) 0.0248(9) 0.0436(12) -0.0051(8) 0.0028(8) -0.0027(8)
C21 0.0295(10) 0.0215(9) 0.0463(12) -0.0038(8) 0.0094(9) -0.0047(8)
C22 0.0317(10) 0.0251(10) 0.0400(11) -0.0037(8) 0.0076(8) -0.0031(8)
C23 0.0273(10) 0.0291(10) 0.0435(12) -0.0039(9) 0.0020(8) -0.0047(8)
C24 0.0247(10) 0.0233(9) 0.0480(12) -0.0024(9) 0.0055(8) -0.0016(8)
C25 0.0532(14) 0.0372(12) 0.0372(12) 0.0001(10) 0.0038(10) -0.0133(11)
C26 0.0608(16) 0.0347(12) 0.0429(13) 0.0021(10) 0.0069(11) -0.0120(11)
C27 0.0552(17) 0.0624(18) 0.0645(18) 0.0225(15) -0.0172(14) -0.0117(14)
C28 0.135(3) 0.0520(17) 0.0404(15) -0.0095(13) 0.0175(18) -0.037(2)
C29 0.0321(11) 0.0285(11) 0.0612(15) 0.0062(10) -0.0024(10) -0.0093(9)
C30 0.0468(15) 0.0415(14) 0.0750(19) 0.0083(13) -0.0100(13) -0.0239(11)
C31 0.0553(17) 0.0254(12) 0.099(2) 0.0025(13) -0.0119(16) -0.0069(11)
C32 0.0392(14) 0.0569(16) 0.0684(18) 0.0166(14) 0.0064(12) -0.0170(12)
C33 0.0345(11) 0.0251(10) 0.0522(13) -0.0062(9) 0.0040(10) -0.0075(8)
C34 0.0456(14) 0.0454(14) 0.0555(15) -0.0103(12) -0.0102(11) -0.0147(11)
C35 0.0333(12) 0.0606(15) 0.0399(12) -0.0101(11) -0.0060(9) -0.0104(11)
C36 0.0503(17) 0.072(2) 0.074(2) 0.0038(16) -0.0263(15) 0.0036(15)
C37 0.0307(10) 0.0201(9) 0.0264(9) -0.0023(7) -0.0055(7) 0.0055(7)
C38 0.0309(10) 0.0201(9) 0.0308(10) -0.0008(7) -0.0032(8) 0.0049(7)
C39 0.0304(10) 0.0267(10) 0.0414(11) 0.0013(9) -0.0003(8) 0.0059(8)
C40 0.0343(11) 0.0283(10) 0.0429(12) 0.0018(9) 0.0004(9) -0.0019(8)
C41 0.0401(12) 0.0218(9) 0.0368(11) 0.0047(8) -0.0049(9) -0.0007(8)
C42 0.0333(10) 0.0182(8) 0.0308(10) -0.0008(7) -0.0076(8) 0.0033(7)
C43 0.0401(12) 0.0205(9) 0.0376(11) 0.0012(8) -0.0104(9) 0.0093(8)
C44 0.077(2) 0.0454(14) 0.0488(15) -0.0150(12) -0.0169(13) 0.0379(14)
C45 0.0348(11) 0.0339(11) 0.0485(13) 0.0084(10) -0.0071(9) 0.0084(9)
C46 0.0473(14) 0.0292(12) 0.0759(18) 0.0173(12) -0.0101(12) 0.0081(10)
C47 0.0405(13) 0.0381(13) 0.0637(16) 0.0116(12) 0.0120(12) -0.0021(10)
C48 0.045(3) 0.089(5) 0.274(13) 0.100(7) 0.070(6) 0.028(3)
C49 0.085(4) 0.059(3) 0.108(5) 0.004(3) 0.057(4) -0.011(3)
C50 0.047(3) 0.054(3) 0.110(5) 0.028(3) -0.008(3) -0.020(2)
C51 0.0316(10) 0.0240(9) 0.0309(10) -0.0003(8) -0.0038(8) 0.0114(8)
C52 0.0472(13) 0.0272(10) 0.0369(11) 0.0091(9) -0.0023(9) 0.0126(9)
C53 0.0662(16) 0.0204(10) 0.0437(13) 0.0030(9) -0.0006(11) 0.0087(10)
C54 0.0711(19) 0.0337(12) 0.0515(15) -0.0056(11) 0.0077(13) -0.0142(12)
C55 0.0313(10) 0.0137(8) 0.0462(12) -0.0009(8) 0.0134(9) -0.0035(7)
C56 0.0468(12) 0.0178(9) 0.0374(11) 0.0009(8) 0.0175(9) -0.0018(8)
C57 0.0594(16) 0.0290(11) 0.0520(14) 0.0051(10) 0.0303(12) 0.0046(10)
C58 0.0611(17) 0.0344(12) 0.0643(17) 0.0115(12) 0.0348(14) 0.0103(11)
C59 0.0310(12) 0.0279(11) 0.098(2) 0.0196(13) 0.0210(13) 0.0053(9)
C60 0.0284(10) 0.0185(9) 0.0635(15) 0.0055(9) 0.0112(10) -0.0001(8)
C61 0.0487(13) 0.0280(10) 0.0319(11) -0.0018(8) 0.0069(9) -0.0069(9)
C62 0.0479(14) 0.0380(12) 0.0444(13) 0.0035(10) -0.0030(10) -0.0175(10)
C63 0.0415(13) 0.0336(11) 0.0500(14) -0.0024(10) -0.0032(10) -0.0050(9)
C64 0.079(2) 0.0630(18) 0.0366(13) -0.0111(13) 0.0029(13) 0.0017(15)
C65 0.070(2) 0.073(2) 0.093(3) 0.0224(19) 0.054(2) 0.0284(18)
C66 0.125(4) 0.190(6) 0.067(2) 0.035(3) 0.057(3) 0.099(4)
C67 0.148(4) 0.122(4) 0.111(3) 0.050(3) 0.088(3) 0.102(4)
C68 0.105(4) 0.116(4) 0.205(6) 0.045(4) 0.116(4) 0.019(3)
C69 0.0218(10) 0.0258(10) 0.0876(19) 0.0123(11) 0.0018(11) -0.0001(8)
C70 0.0427(15) 0.0581(17) 0.080(2) 0.0095(15) -0.0303(14) -0.0090(13)
C71 0.0667(19) 0.070(2) 0.0540(16) 0.0000(15) -0.0293(14) -0.0180(15)
C72 0.118(4) 0.095(3) 0.056(2) -0.031(2) -0.021(2) 0.009(3)
C48A 0.041(3) 0.053(4) 0.042(3) -0.013(3) 0.017(3) -0.008(3)
C49A 0.053(4) 0.052(4) 0.042(3) 0.007(3) 0.014(3) -0.011(3)
C50A 0.038(3) 0.063(4) 0.036(3) -0.006(3) 0.006(2) -0.015(3)

loop_
_atom_type_symbol
_atom_type_description
_atom_type_scat_dispersion_real
_atom_type_scat_dispersion_imag
_atom_type_scat_source
C C 0.0181 0.0091 'International Tables Vol C Tables 4.2.6.8 and 6.1.1.4'
H H 0.0000 0.0000 'International Tables Vol C Tables 4.2.6.8 and 6.1.1.4'
N N 0.0311 0.0180 'International Tables Vol C Tables 4.2.6.8 and 6.1.1.4'
O O 0.0492 0.0322 'International Tables Vol C Tables 4.2.6.8 and 6.1.1.4'
Mg Mg 0.1719 0.1771 'International Tables Vol C Tables 4.2.6.8 and 6.1.1.4'

loop_
_geom_angle_atom_site_label_1
_geom_angle_atom_site_label_2
_geom_angle_atom_site_label_3
_geom_angle
O1 Mg1 O2 97.67(7)
O1 Mg1 N3 96.92(7)
O2 Mg1 N3 84.78(7)
O1 Mg1 N1 84.60(7)
O2 Mg1 N1 104.46(8)
N3 Mg1 N1 170.39(9)
O1 Mg1 N2 161.65(9)
O2 Mg1 N2 85.25(9)
N3 Mg1 N2 101.39(9)
N1 Mg1 N2 77.14(9)
O1 Mg1 N4 91.36(7)
O2 Mg1 N4 159.93(8)
N3 Mg1 N4 76.33(8)
N1 Mg1 N4 94.17(8)
N2 Mg1 N4 91.81(9)
C1 O1 Mg1 136.23(14)
C15 N1 C16 117.8(2)
C15 N1 Mg1 127.24(16)
C16 N1 Mg1 114.84(17)
O1 C1 C6 122.1(2)
O1 C1 C2 121.24(18)
C6 C1 C2 116.64(19)
O4 Mg2 O3 107.12(7)
O4 Mg2 N5 99.23(7)
O3 Mg2 N5 84.63(7)
O4 Mg2 N7 85.79(8)
O3 Mg2 N7 101.23(7)
N5 Mg2 N7 170.90(8)
O4 Mg2 N6 83.20(7)
O3 Mg2 N6 160.12(8)
N5 Mg2 N6 76.83(7)
N7 Mg2 N6 96.37(8)
O4 Mg2 N8 160.40(9)
O3 Mg2 N8 83.56(9)
N5 Mg2 N8 98.09(9)
N7 Mg2 N8 75.88(10)
N6 Mg2 N8 91.90(9)
C19 O2 Mg1 129.59(14)
C17 N2 C18 111.9(3)
C17 N2 Mg1 104.23(16)
C18 N2 Mg1 115.0(2)
C17 N2 H00W 108.5
C18 N2 H00W 108.5
Mg1 N2 H00W 108.5
C3 C2 C1 119.23(19)
C3 C2 C7 121.50(19)
C1 C2 C7 119.26(18)
C37 O3 Mg2 134.50(12)
C33 N3 C34 118.9(2)
C33 N3 Mg1 123.25(15)
C34 N3 Mg1 115.81(17)
C2 C3 C4 124.0(2)
C2 C3 H3 118.0
C4 C3 H3 118.0
C55 O4 Mg2 135.98(14)
C36 N4 C35 111.5(2)
C36 N4 Mg1 114.00(17)
C35 N4 Mg1 103.73(14)
C36 N4 H00C 109.1
C35 N4 H00C 109.1
Mg1 N4 H00C 109.1
C5 C4 C3 116.5(2)
C5 C4 C11 120.9(2)
C3 C4 C11 122.6(2)
C51 N5 C52 118.39(18)
C51 N5 Mg2 126.92(13)
C52 N5 Mg2 114.54(14)
C4 C5 C6 122.8(2)
C4 C5 H5 118.6
C6 C5 H5 118.6
C54 N6 C53 111.59(19)
C54 N6 Mg2 124.45(17)
C53 N6 Mg2 109.13(14)
C54 N6 H00B 102.9
C53 N6 H00B 102.9
Mg2 N6 H00B 102.9
C5 C6 C1 120.4(2)
C5 C6 C15 117.0(2)
C1 C6 C15 122.5(2)
C69 N7 C70 118.9(2)
C69 N7 Mg2 125.29(17)
C70 N7 Mg2 115.76(19)
C10 C7 C2 112.48(18)
C10 C7 C9 106.91(18)
C2 C7 C9 110.65(17)
C10 C7 C8 107.65(18)
C2 C7 C8 109.68(17)
C9 C7 C8 109.36(18)
C72 N8 C71 114.1(3)
C72 N8 Mg2 124.9(2)
C71 N8 Mg2 108.97(19)
C72 N8 H00R 101.6
C71 N8 H00R 101.6
Mg2 N8 H00R 101.6
C7 C8 H8A 109.5
C7 C8 H8B 109.5
H8A C8 H8B 109.5
C7 C8 H8C 109.5
H8A C8 H8C 109.5
H8B C8 H8C 109.5
C7 C9 H9A 109.5
C7 C9 H9B 109.5
H9A C9 H9B 109.5
C7 C9 H9C 109.5
H9A C9 H9C 109.5
H9B C9 H9C 109.5
C7 C10 H10A 109.5
C7 C10 H10B 109.5
H10A C10 H10B 109.5
C7 C10 H10C 109.5
H10A C10 H10C 109.5
H10B C10 H10C 109.5
C13 C11 C14 111.2(3)
C13 C11 C4 109.1(2)
C14 C11 C4 110.0(2)
C13 C11 C12 106.1(3)
C14 C11 C12 107.7(2)
C4 C11 C12 112.7(2)
C11 C12 H12A 109.5
C11 C12 H12B 109.5
H12A C12 H12B 109.5
C11 C12 H12C 109.5
H12A C12 H12C 109.5
H12B C12 H12C 109.5
C11 C13 H13A 109.5
C11 C13 H13B 109.5
H13A C13 H13B 109.5
C11 C13 H13C 109.5
H13A C13 H13C 109.5
H13B C13 H13C 109.5
C11 C14 H14A 109.5
C11 C14 H14B 109.5
H14A C14 H14B 109.5
C11 C14 H14C 109.5
H14A C14 H14C 109.5
H14B C14 H14C 109.5
N1 C15 C6 126.5(2)
N1 C15 H15 116.7
C6 C15 H15 116.7
N1 C16 C17 107.8(2)
N1 C16 H16A 110.1
C17 C16 H16A 110.1
N1 C16 H16B 110.1
C17 C16 H16B 110.1
H16A C16 H16B 108.5
N2 C17 C16 108.7(2)
N2 C17 H17A 110.0
C16 C17 H17A 110.0
N2 C17 H17B 110.0
C16 C17 H17B 110.0
H17A C17 H17B 108.3
N2 C18 H18A 109.5
N2 C18 H18B 109.5
H18A C18 H18B 109.5
N2 C18 H18C 109.5
H18A C18 H18C 109.5
H18B C18 H18C 109.5
O2 C19 C20 122.1(2)
O2 C19 C24 121.27(19)
C20 C19 C24 116.6(2)
C21 C20 C19 120.9(2)
C21 C20 C33 116.52(19)
C19 C20 C33 122.5(2)
C22 C21 C20 122.36(19)
C22 C21 H21 118.8
C20 C21 H21 118.8
C21 C22 C23 116.3(2)
C21 C22 C25 124.49(19)
C23 C22 C25 119.2(2)
C24 C23 C22 124.5(2)
C24 C23 H23 117.7
C22 C23 H23 117.7
C23 C24 C19 119.24(19)
C23 C24 C29 121.3(2)
C19 C24 C29 119.4(2)
C22 C25 C28 109.8(2)
C22 C25 C26 112.1(2)
C28 C25 C26 109.0(2)
C22 C25 C27 109.4(2)
C28 C25 C27 109.6(3)
C26 C25 C27 106.9(2)
C25 C26 H26A 109.5
C25 C26 H26B 109.5
H26A C26 H26B 109.5
C25 C26 H26C 109.5
H26A C26 H26C 109.5
H26B C26 H26C 109.5
C25 C27 H27A 109.5
C25 C27 H27B 109.5
H27A C27 H27B 109.5
C25 C27 H27C 109.5
H27A C27 H27C 109.5
H27B C27 H27C 109.5
C25 C28 H28A 109.5
C25 C28 H28B 109.5
H28A C28 H28B 109.5
C25 C28 H28C 109.5
H28A C28 H28C 109.5
H28B C28 H28C 109.5
C32 C29 C30 107.9(2)
C32 C29 C24 109.8(2)
C30 C29 C24 112.0(2)
C32 C29 C31 109.9(2)
C30 C29 C31 107.1(2)
C24 C29 C31 110.04(19)
C29 C30 H30A 109.5
C29 C30 H30B 109.5
H30A C30 H30B 109.5
C29 C30 H30C 109.5
H30A C30 H30C 109.5
H30B C30 H30C 109.5
C29 C31 H31A 109.5
C29 C31 H31B 109.5
H31A C31 H31B 109.5
C29 C31 H31C 109.5
H31A C31 H31C 109.5
H31B C31 H31C 109.5
C29 C32 H32A 109.5
C29 C32 H32B 109.5
H32A C32 H32B 109.5
C29 C32 H32C 109.5
H32A C32 H32C 109.5
H32B C32 H32C 109.5
N3 C33 C20 126.9(2)
N3 C33 H33 116.5
C20 C33 H33 116.5
N3 C34 C35 108.2(2)
N3 C34 H34A 110.1
C35 C34 H34A 110.1
N3 C34 H34B 110.1
C35 C34 H34B 110.1
H34A C34 H34B 108.4
N4 C35 C34 109.1(2)
N4 C35 H35A 109.9
C34 C35 H35A 109.9
N4 C35 H35B 109.9
C34 C35 H35B 109.9
H35A C35 H35B 108.3
N4 C36 H36A 109.5
N4 C36 H36B 109.5
H36A C36 H36B 109.5
N4 C36 H36C 109.5
H36A C36 H36C 109.5
H36B C36 H36C 109.5
O3 C37 C38 122.08(18)
O3 C37 C42 121.63(17)
C38 C37 C42 116.28(18)
C39 C38 C37 121.15(18)
C39 C38 C51 116.23(18)
C37 C38 C51 122.60(19)
C40 C39 C38 122.59(19)
C40 C39 H39 118.7
C38 C39 H39 118.7
C39 C40 C41 116.0(2)
C39 C40 C47 122.3(2)
C41 C40 C47 121.7(2)
C42 C41 C40 124.64(19)
C42 C41 H41 117.7
C40 C41 H41 117.7
C41 C42 C37 119.30(18)
C41 C42 C43 121.16(18)
C37 C42 C43 119.54(19)
C45 C43 C44 110.5(2)
C45 C43 C46 107.08(18)
C44 C43 C46 107.3(2)
C45 C43 C42 110.32(17)
C44 C43 C42 109.74(17)
C46 C43 C42 111.9(2)
C43 C44 H44A 109.5
C43 C44 H44B 109.5
H44A C44 H44B 109.5
C43 C44 H44C 109.5
H44A C44 H44C 109.5
H44B C44 H44C 109.5
C43 C45 H45A 109.5
C43 C45 H45B 109.5
H45A C45 H45B 109.5
C43 C45 H45C 109.5
H45A C45 H45C 109.5
H45B C45 H45C 109.5
C43 C46 H46A 109.5
C43 C46 H46B 109.5
H46A C46 H46B 109.5
C43 C46 H46C 109.5
H46A C46 H46C 109.5
H46B C46 H46C 109.5
C50A C47 C48A 112.4(4)
C50A C47 C40 106.7(3)
C49 C47 C40 111.4(3)
C48A C47 C40 108.6(3)
C49 C47 C50 108.8(4)
C40 C47 C50 110.6(3)
C50A C47 C49A 109.0(4)
C48A C47 C49A 108.4(4)
C40 C47 C49A 111.7(3)
C49 C47 C48 107.1(6)
C40 C47 C48 111.9(3)
C50 C47 C48 106.9(4)
C47 C48 H48A 109.5
C47 C48 H48B 109.5
H48A C48 H48B 109.5
C47 C48 H48C 109.5
H48A C48 H48C 109.5
H48B C48 H48C 109.5
C47 C49 H49A 109.5
C47 C49 H49B 109.5
H49A C49 H49B 109.5
C47 C49 H49C 109.5
H49A C49 H49C 109.5
H49B C49 H49C 109.5
C47 C50 H50A 109.5
C47 C50 H50B 109.5
H50A C50 H50B 109.5
C47 C50 H50C 109.5
H50A C50 H50C 109.5
H50B C50 H50C 109.5
N5 C51 C38 126.56(18)
N5 C51 H51 116.7
C38 C51 H51 116.7
N5 C52 C53 109.38(19)
N5 C52 H52A 109.8
C53 C52 H52A 109.8
N5 C52 H52B 109.8
C53 C52 H52B 109.8
H52A C52 H52B 108.2
N6 C53 C52 110.45(18)
N6 C53 H53A 109.6
C52 C53 H53A 109.6
N6 C53 H53B 109.6
C52 C53 H53B 109.6
H53A C53 H53B 108.1
N6 C54 H54A 109.5
N6 C54 H54B 109.5
H54A C54 H54B 109.5
N6 C54 H54C 109.5
H54A C54 H54C 109.5
H54B C54 H54C 109.5
O4 C55 C60 121.4(2)
O4 C55 C56 121.4(2)
C60 C55 C56 117.24(19)
C57 C56 C55 118.8(2)
C57 C56 C61 120.2(2)
C55 C56 C61 120.92(18)
C58 C57 C56 124.4(3)
C58 C57 H57 117.8
C56 C57 H57 117.8
C59 C58 C57 117.0(2)
C59 C58 C65 120.1(3)
C57 C58 C65 122.9(3)
C58 C59 C60 122.7(3)
C58 C59 H59 118.6
C60 C59 H59 118.6
C59 C60 C55 119.8(2)
C59 C60 C69 116.8(2)
C55 C60 C69 123.4(2)
C63 C61 C62 107.8(2)
C63 C61 C64 107.1(2)
C62 C61 C64 106.7(2)
C63 C61 C56 109.66(18)
C62 C61 C56 111.90(19)
C64 C61 C56 113.4(2)
C61 C62 H62A 109.5
C61 C62 H62B 109.5
H62A C62 H62B 109.5
C61 C62 H62C 109.5
H62A C62 H62C 109.5
H62B C62 H62C 109.5
C61 C63 H63A 109.5
C61 C63 H63B 109.5
H63A C63 H63B 109.5
C61 C63 H63C 109.5
H63A C63 H63C 109.5
H63B C63 H63C 109.5
C61 C64 H64A 109.5
C61 C64 H64B 109.5
H64A C64 H64B 109.5
C61 C64 H64C 109.5
H64A C64 H64C 109.5
H64B C64 H64C 109.5
C67 C65 C66 109.7(4)
C67 C65 C68 111.9(4)
C66 C65 C68 102.4(4)
C67 C65 C58 110.9(3)
C66 C65 C58 112.5(3)
C68 C65 C58 109.1(3)
C65 C66 H66A 109.5
C65 C66 H66B 109.5
H66A C66 H66B 109.5
C65 C66 H66C 109.5
H66A C66 H66C 109.5
H66B C66 H66C 109.5
C65 C67 H67A 109.5
C65 C67 H67B 109.5
H67A C67 H67B 109.5
C65 C67 H67C 109.5
H67A C67 H67C 109.5
H67B C67 H67C 109.5
C65 C68 H68A 109.5
C65 C68 H68B 109.5
H68A C68 H68B 109.5
C65 C68 H68C 109.5
H68A C68 H68C 109.5
H68B C68 H68C 109.5
N7 C69 C60 127.9(2)
N7 C69 H69 116.1
C60 C69 H69 116.1
N7 C70 C71 110.2(2)
N7 C70 H70A 109.6
C71 C70 H70A 109.6
N7 C70 H70B 109.6
C71 C70 H70B 109.6
H70A C70 H70B 108.1
N8 C71 C70 109.9(2)
N8 C71 H71A 109.7
C70 C71 H71A 109.7
N8 C71 H71B 109.7
C70 C71 H71B 109.7
H71A C71 H71B 108.2
N8 C72 H72A 109.5
N8 C72 H72B 109.5
H72A C72 H72B 109.5
N8 C72 H72C 109.5
H72A C72 H72C 109.5
H72B C72 H72C 109.5
C47 C48A H48D 109.5
C47 C48A H48E 109.5
H48D C48A H48E 109.5
C47 C48A H48F 109.5
H48D C48A H48F 109.5
H48E C48A H48F 109.5
C47 C49A H49D 109.5
C47 C49A H49E 109.5
H49D C49A H49E 109.5
C47 C49A H49F 109.5
H49D C49A H49F 109.5
H49E C49A H49F 109.5
C47 C50A H50D 109.5
C47 C50A H50E 109.5
H50D C50A H50E 109.5
C47 C50A H50F 109.5
H50D C50A H50F 109.5
H50E C50A H50F 109.5

loop_
_geom_bond_atom_site_label_1
_geom_bond_atom_site_label_2
_geom_bond_distance
Mg1 O1 1.9711(16)
Mg1 O2 1.9800(17)
Mg1 N3 2.149(2)
Mg1 N1 2.149(2)
Mg1 N2 2.285(2)
Mg1 N4 2.337(2)
O1 C1 1.287(3)
N1 C15 1.281(3)
N1 C16 1.468(3)
C1 C6 1.431(3)
C1 C2 1.441(3)
Mg2 O4 1.9837(15)
Mg2 O3 1.9890(16)
Mg2 N5 2.1375(18)
Mg2 N7 2.140(2)
Mg2 N6 2.308(2)
Mg2 N8 2.329(2)
O2 C19 1.286(3)
N2 C17 1.473(4)
N2 C18 1.478(4)
N2 H00W 1.0000
C2 C3 1.388(3)
C2 C7 1.535(3)
O3 C37 1.291(3)
N3 C33 1.284(3)
N3 C34 1.461(3)
C3 C4 1.406(3)
C3 H3 0.9500
O4 C55 1.296(2)
N4 C36 1.463(4)
N4 C35 1.472(3)
N4 H00C 1.0000
C4 C5 1.369(4)
C4 C11 1.537(3)
N5 C51 1.278(3)
N5 C52 1.463(2)
C5 C6 1.413(3)
C5 H5 0.9500
N6 C54 1.464(3)
N6 C53 1.474(3)
N6 H00B 1.0000
C6 C15 1.442(3)
N7 C69 1.292(4)
N7 C70 1.468(3)
C7 C10 1.534(3)
C7 C9 1.540(3)
C7 C8 1.542(3)
N8 C72 1.436(5)
N8 C71 1.469(4)
N8 H00R 1.0000
C8 H8A 0.9800
C8 H8B 0.9800
C8 H8C 0.9800
C9 H9A 0.9800
C9 H9B 0.9800
C9 H9C 0.9800
C10 H10A 0.9800
C10 H10B 0.9800
C10 H10C 0.9800
C11 C13 1.512(4)
C11 C14 1.533(5)
C11 C12 1.540(4)
C12 H12A 0.9800
C12 H12B 0.9800
C12 H12C 0.9800
C13 H13A 0.9800
C13 H13B 0.9800
C13 H13C 0.9800
C14 H14A 0.9800
C14 H14B 0.9800
C14 H14C 0.9800
C15 H15 0.9500
C16 C17 1.517(4)
C16 H16A 0.9900
C16 H16B 0.9900
C17 H17A 0.9900
C17 H17B 0.9900
C18 H18A 0.9800
C18 H18B 0.9800
C18 H18C 0.9800
C19 C20 1.431(3)
C19 C24 1.442(3)
C20 C21 1.406(3)
C20 C33 1.445(3)
C21 C22 1.375(3)
C21 H21 0.9500
C22 C23 1.412(3)
C22 C25 1.526(3)
C23 C24 1.371(3)
C23 H23 0.9500
C24 C29 1.537(3)
C25 C28 1.528(4)
C25 C26 1.529(3)
C25 C27 1.537(4)
C26 H26A 0.9800
C26 H26B 0.9800
C26 H26C 0.9800
C27 H27A 0.9800
C27 H27B 0.9800
C27 H27C 0.9800
C28 H28A 0.9800
C28 H28B 0.9800
C28 H28C 0.9800
C29 C32 1.529(4)
C29 C30 1.533(4)
C29 C31 1.542(4)
C30 H30A 0.9800
C30 H30B 0.9800
C30 H30C 0.9800
C31 H31A 0.9800
C31 H31B 0.9800
C31 H31C 0.9800
C32 H32A 0.9800
C32 H32B 0.9800
C32 H32C 0.9800
C33 H33 0.9500
C34 C35 1.511(4)
C34 H34A 0.9900
C34 H34B 0.9900
C35 H35A 0.9900
C35 H35B 0.9900
C36 H36A 0.9800
C36 H36B 0.9800
C36 H36C 0.9800
C37 C38 1.435(3)
C37 C42 1.439(3)
C38 C39 1.402(3)
C38 C51 1.446(3)
C39 C40 1.374(3)
C39 H39 0.9500
C40 C41 1.413(3)
C40 C47 1.526(3)
C41 C42 1.377(3)
C41 H41 0.9500
C42 C43 1.537(3)
C43 C45 1.524(3)
C43 C44 1.528(3)
C43 C46 1.533(3)
C44 H44A 0.9800
C44 H44B 0.9800
C44 H44C 0.9800
C45 H45A 0.9800
C45 H45B 0.9800
C45 H45C 0.9800
C46 H46A 0.9800
C46 H46B 0.9800
C46 H46C 0.9800
C47 C50A 1.487(7)
C47 C49 1.508(8)
C47 C48A 1.515(7)
C47 C50 1.540(6)
C47 C49A 1.541(7)
C47 C48 1.582(6)
C48 H48A 0.9800
C48 H48B 0.9800
C48 H48C 0.9800
C49 H49A 0.9800
C49 H49B 0.9800
C49 H49C 0.9800
C50 H50A 0.9800
C50 H50B 0.9800
C50 H50C 0.9800
C51 H51 0.9500
C52 C53 1.510(4)
C52 H52A 0.9900
C52 H52B 0.9900
C53 H53A 0.9900
C53 H53B 0.9900
C54 H54A 0.9800
C54 H54B 0.9800
C54 H54C 0.9800
C55 C60 1.426(3)
C55 C56 1.436(3)
C56 C57 1.390(3)
C56 C61 1.543(4)
C57 C58 1.384(5)
C57 H57 0.9500
C58 C59 1.362(5)
C58 C65 1.541(3)
C59 C60 1.421(3)
C59 H59 0.9500
C60 C69 1.442(4)
C61 C63 1.533(3)
C61 C62 1.538(3)
C61 C64 1.538(3)
C62 H62A 0.9800
C62 H62B 0.9800
C62 H62C 0.9800
C63 H63A 0.9800
C63 H63B 0.9800
C63 H63C 0.9800
C64 H64A 0.9800
C64 H64B 0.9800
C64 H64C 0.9800
C65 C67 1.471(5)
C65 C66 1.511(7)
C65 C68 1.531(7)
C66 H66A 0.9800
C66 H66B 0.9800
C66 H66C 0.9800
C67 H67A 0.9800
C67 H67B 0.9800
C67 H67C 0.9800
C68 H68A 0.9800
C68 H68B 0.9800
C68 H68C 0.9800
C69 H69 0.9500
C70 C71 1.492(5)
C70 H70A 0.9900
C70 H70B 0.9900
C71 H71A 0.9900
C71 H71B 0.9900
C72 H72A 0.9800
C72 H72B 0.9800
C72 H72C 0.9800
C48A H48D 0.9800
C48A H48E 0.9800
C48A H48F 0.9800
C49A H49D 0.9800
C49A H49E 0.9800
C49A H49F 0.9800
C50A H50D 0.9800
C50A H50E 0.9800
C50A H50F 0.9800
